data_2006823
loop_
_publ_author_name
'Blackburn, Anthony C.'
'Fitzgerald, Lawrence J.'
'Gerkin, Roger E.'

_publ_section_title
;
 1,4,5,8-Naphthalenetetracarboxylic Acid Cyclic 1,8-Anhydride
 Bis(dimethyl sulfoxide) Solvate and 1,4,5,8-Naphthalenetetracarboxylic
 1,8:4,5-Dianhydride
;
_journal_issue 12
_journal_name_full 'Acta Crystallographica Section C'
_journal_page_first 1991
_journal_page_last 1995
_journal_paper_doi 10.1107/S0108270197011712
_journal_volume 53
_journal_year 1997
_chemical_formula_moiety 'C14 H4 O6'
_chemical_formula_sum 'C14 H4 O6'
_chemical_formula_weight 268.18
_chemical_name_common 1,4,5,8-naphthalenetetracarboxylic-1,8:4,5-dianhydride
_chemical_name_systematic ' ?'
_space_group_IT_number 14
_symmetry_cell_setting monoclinic
_symmetry_space_group_name_Hall '-P 2ybc'
_symmetry_space_group_name_H-M 'P 1 21/c 1'
_cell_angle_alpha 90
_cell_angle_beta 107.257(9)
_cell_angle_gamma 90
_cell_formula_units_Z 2
_cell_length_a 7.880(2)
_cell_length_b 5.3220(10)
_cell_length_c 12.6012(9)
_cell_measurement_reflns_used 25
_cell_measurement_temperature 296
_cell_measurement_theta_max 17.5
_cell_measurement_theta_min 15.9
_cell_volume 504.67(17)
_computing_cell_refinement 'MSC/AFC Diffractometer Control Software'
_computing_data_collection
;MSC/AFC Diffractometer Control Software (Molecular Structure Corporation,
 1988)
;
_computing_data_reduction 'TEXSAN (Molecular Structure Corporation, 1989)'
_computing_molecular_graphics 'ORTEPII (Johnson, 1976)'
_computing_publication_material TEXSAN
_computing_structure_refinement TEXSAN
_computing_structure_solution 'SHELXS86 (Sheldrick, 1985)'
_diffrn_ambient_temperature 296
_diffrn_measurement_device_type AFC5S
_diffrn_measurement_method '\w scans '
_diffrn_radiation_monochromator graphite
_diffrn_radiation_source 'X-ray tube'
_diffrn_radiation_type MoK\a
_diffrn_radiation_wavelength 0.71073
_diffrn_reflns_av_R_equivalents 0.014
_diffrn_reflns_limit_h_max 11
_diffrn_reflns_limit_h_min 0
_diffrn_reflns_limit_k_max 7
_diffrn_reflns_limit_k_min 0
_diffrn_reflns_limit_l_max 16
_diffrn_reflns_limit_l_min -17
_diffrn_reflns_number 1730
_diffrn_reflns_theta_max 30.0
_diffrn_reflns_theta_min 2.0
_diffrn_standards_decay_% 'variation: +-1.4% (ave. max. rel. intensity)'
_diffrn_standards_interval_count 150
_diffrn_standards_number 6
_exptl_absorpt_coefficient_mu 0.133
_exptl_absorpt_correction_type none
_exptl_crystal_colour golden
_exptl_crystal_density_diffrn 1.765
_exptl_crystal_density_meas ?
_exptl_crystal_description 'cut plate'
_exptl_crystal_F_000 272
_exptl_crystal_size_max 0.29
_exptl_crystal_size_mid 0.29
_exptl_crystal_size_min 0.15
_refine_diff_density_max 0.38
_refine_diff_density_min -0.19
_refine_ls_extinction_coef 6E-6(1)
_refine_ls_extinction_method 'Zachariasen (1963,1968)'
_refine_ls_goodness_of_fit_ref 1.79
_refine_ls_hydrogen_treatment refall
_refine_ls_matrix_type full
_refine_ls_number_parameters 100
_refine_ls_number_reflns 1059
_refine_ls_R_factor_gt 0.051
_refine_ls_shift/su_max '< 0.01'
_refine_ls_structure_factor_coef F
_refine_ls_weighting_details w=1/\s(F^2^)
_refine_ls_weighting_scheme calc
_refine_ls_wR_factor_ref 0.053
_reflns_number_gt 1059
_reflns_number_total 1626
_reflns_threshold_expression 'I > 0.75\s(I)'
_cod_data_source_file fr1073.cif
_cod_data_source_block II
_cod_depositor_comments
;
The following automatic conversions were performed:
'_symmetry_cell_setting' value 'Monoclinic' changed to 'monoclinic'
according to '/home/saulius/struct/CIF-dictionaries/cif_core.dic'
dictionary named 'cif_core.dic' version 2.4.1 from 2010-06-29.

Automatic conversion script
Id: cif_fix_enum 1527 2010-12-29 10:47:43Z saulius 

The following automatic conversions were performed:

'_atom_site_adp_type' tag value 'Uij' was replaced with 'Uani' value
12 times.

Automatic conversion script
Id: cif_fix_values 1646 2011-03-28 12:23:43Z adriana 

The following automatic conversions were performed:

'_symmetry_cell_setting' value 'Monoclinic' changed to 'monoclinic'
according to /home/saulius/struct/CIF-dictionaries/cif_core.dic
dictionary named 'cif_core.dic' version 2.4.1 from 2010-06-29.

Automatic conversion script
Id: cif_fix_values 1715 2011-07-08 13:25:40Z adriana 

The following automatic conversions were performed:

'_exptl_crystal_density_meas' value 'none' was changed to '?' - the
value is perceived as not measured.

Automatic conversion script
Id: cif_fix_values 3008 2015-01-20 13:52:24Z robertas 

The following automatic conversions were performed:

'_refine_ls_weighting_scheme' value 'w=1/\s(F^2^)' was changed to
'calc'. New tag '_refine_ls_weighting_details' was created. The value
of the new tag was set to 'w=1/\s(F^2^)'.

Automatic conversion script
Id: cif_fix_values 3143 2015-03-26 13:38:13Z robertas 
;
_cod_original_cell_volume 504.70(10)
_cod_original_sg_symbol_H-M 'P 2~1~/c'
_cod_database_code 2006823

loop_
_symmetry_equiv_pos_as_xyz
x,y,z
'-x, 1/2 +y, 1/2 -z'
-x,-y,-z
'x, 1/2 -y, 1/2 +z'

loop_
_atom_site_label
_atom_site_fract_x
_atom_site_fract_y
_atom_site_fract_z
_atom_site_U_iso_or_equiv
_atom_site_adp_type
_atom_site_calc_flag
_atom_site_calc_attached_atom
O1 .2474(2) 1.0061(3) .24799(10) .0521(4) Uani ? ?
O2 .5363(2) .9973(2) .32620(9) .0417(4) Uani ? ?
O3 .8278(2) .9998(3) .39530(10) .0574(5) Uani ? ?
C1 .3523(2) .6920(3) .38640(10) .0300(4) Uani ? ?
C2 .1887(2) .5886(4) .37750(10) .0371(5) Uani ? ?
C3 .8260(2) .6094(4) .55250(10) .0372(5) Uani ? ?
C4 .6773(2) .6997(3) .47420(10) .0309(4) Uani ? ?
C5 .5071(2) .5996(3) .46440(10) .0264(4) Uani ? ?
C6 .3673(2) .9051(3) .31440(10) .0359(5) Uani ? ?
C7 .6938(2) .9043(3) .39880(10) .0377(5) Uani ? ?
H2 .084(2) .644(4) .3270(10) .042(5) Uani ? ?
H3 .942(2) .677(3) .5590(10) .052(6) Uani ? ?

loop_
_atom_site_aniso_label
_atom_site_aniso_U_11
_atom_site_aniso_U_22
_atom_site_aniso_U_33
_atom_site_aniso_U_12
_atom_site_aniso_U_13
_atom_site_aniso_U_23
O1 .0611(9) .0474(9) .0458(7) .0130(7) .0126(7) .0158(7)
O2 .0551(8) .0325(7) .0396(7) -.0059(6) .0172(6) .0074(6)
O3 .0593(9) .0620(10) .0508(9) -.0327(8) .0167(7) .0046(7)
C1 .0362(8) .0287(9) .0257(7) .0002(7) .0102(6) -.0005(7)
C2 .0316(9) .0430(10) .0334(9) .0002(8) .0051(7) .0002(8)
C3 .0326(8) .0420(10) .0386(9) -.0103(8) .0125(7) -.0046(8)
C4 .0358(8) .0306(9) .0283(7) -.0094(7) .0127(6) -.0038(7)
C5 .0318(8) .0256(8) .0233(7) -.0046(6) .0105(6) -.0035(6)
C6 .0480(10) .0313(9) .0296(8) .0015(8) .0138(8) .0001(7)
C7 .0500(10) .0341(10) .0308(8) -.0142(8) .0155(8) -.0044(7)

loop_
_atom_type_symbol
_atom_type_scat_dispersion_real
_atom_type_scat_dispersion_imag
_atom_type_scat_source
H 0 0 'Stewart, Davidson and Simpson (1965)'
C .002 .002 'Cromer and Waber (1974)'
O .008 .006 'Cromer and Waber (1974)'

loop_
_geom_angle_atom_site_label_1
_geom_angle_atom_site_label_2
_geom_angle_atom_site_label_3
_geom_angle_site_symmetry_1
_geom_angle_site_symmetry_3
_geom_angle
_geom_angle_publ_flag
C6 O2 C7 ? ? 125.70(10) yes
C2 C1 C5 ? ? 121.0(2) no
C2 C1 C6 ? ? 120.0(2) no
C5 C1 C6 ? ? 119.00(10) no
C1 C2 C3 ? 3_666 120.0(2) no
C1 C2 H2 ? ? 123.0(10) no
C3 C2 H2 3_666 ? 116.0(10) no
C2 C3 C4 3_666 ? 120.2(2) no
C2 C3 H3 3_666 ? 118.0(10) no
C4 C3 H3 ? ? 121.0(10) no
C3 C4 C5 ? ? 121.0(2) no
C3 C4 C7 ? ? 120.00(10) no
C5 C4 C7 ? ? 119.0(2) no
C1 C5 C4 ? ? 122.10(10) no
C1 C5 C5 ? 3_666 119.2(2) no
C4 C5 C5 ? 3_666 118.6(2) no
O1 C6 O2 ? ? 117.0(2) yes
O1 C6 C1 ? ? 125.9(2) yes
O2 C6 C1 ? ? 117.10(10) yes
O2 C7 O3 ? ? 116.9(2) yes
O2 C7 C4 ? ? 116.90(10) yes
O3 C7 C4 ? ? 126.2(2) yes

loop_
_geom_bond_atom_site_label_1
_geom_bond_atom_site_label_2
_geom_bond_site_symmetry_1
_geom_bond_site_symmetry_2
_geom_bond_distance
_geom_bond_publ_flag
O1 C6 ? ? 1.188(2) yes
O2 C6 ? ? 1.385(2) yes
O2 C7 ? ? 1.396(2) yes
O3 C7 ? ? 1.185(2) yes
C1 C2 ? ? 1.375(2) no
C1 C5 ? ? 1.408(2) no
C1 C6 ? ? 1.480(2) yes
C2 C3 ? ? 1.402(2) no
C2 H2 ? ? .93(2) no
C3 C4 ? ? 1.375(2) yes
C3 H3 ? ? .96(2) no
C4 C5 ? ? 1.414(2) no
C4 C7 ? ? 1.475(2) yes
C5 C5 ? 3_666 1.415(3) yes

loop_
_geom_hbond_atom_site_label_D
_geom_hbond_atom_site_label_H
_geom_hbond_atom_site_label_A
_geom_hbond_site_symmetry_A
_geom_hbond_distance_DH
_geom_hbond_distance_HA
_geom_hbond_distance_DA
_geom_hbond_angle_DHA
_geom_hbond_publ_flag
C2 H2 O1 2_545 0.92(2) 2.60(2) 3.358(2) 139.0(10) yes
C3 H3 O3 3_776 0.96(2) 2.44(2) 3.337(2) 155.0(10) yes
